data_7106581
loop_
_publ_author_name
'Peng Zhang'
'Bao Li'
'Ying Zhao'
'Xianggao Meng'
'Tianle Zhang'

_publ_section_title
;
 A novel (3,36)-connected and self-interpenetrated metal-organic framework
 with high thermal stability and gas-sorption capabilities
;
_journal_name_full Chem.Commun.
_journal_page_first 7722
_journal_paper_doi 10.1039/c1cc11996f
_journal_volume 47
_journal_year 2011
_chemical_formula_sum 'C25 H9 Cu2 N O9'
_chemical_formula_weight 594.41
_chemical_name_systematic
;
?
;
_space_group_IT_number 229
_symmetry_cell_setting cubic
_symmetry_space_group_name_Hall '-I 4 2 3'
_symmetry_space_group_name_H-M 'I m -3 m'
_atom_sites_solution_hydrogens geom
_atom_sites_solution_primary direct
_atom_sites_solution_secondary difmap
_audit_creation_method SHELXL-97
_cell_angle_alpha 90.00
_cell_angle_beta 90.00
_cell_angle_gamma 90.00
_cell_formula_units_Z 24
_cell_length_a 31.105(2)
_cell_length_b 31.105(2)
_cell_length_c 31.105(2)
_cell_measurement_reflns_used 3312
_cell_measurement_temperature 293(2)
_cell_measurement_theta_max 17.92
_cell_measurement_theta_min 2.27
_cell_volume 30095(3)
_computing_cell_refinement SMART
_computing_data_collection SMART
_computing_data_reduction SAINT-Plus
_computing_structure_refinement 'SHELXL-97 (Sheldrick, 1997)'
_computing_structure_solution 'SHELXS-97 (Sheldrick, 1990)'
_diffrn_ambient_temperature 293(2)
_diffrn_measured_fraction_theta_full 0.967
_diffrn_measured_fraction_theta_max 0.967
_diffrn_measurement_device_type 'Brucker SMART APEX'
_diffrn_measurement_method '\w scan'
_diffrn_radiation_monochromator graphite
_diffrn_radiation_source 'fine-focus sealed tube'
_diffrn_radiation_type MoK\a
_diffrn_radiation_wavelength 0.71073
_diffrn_reflns_av_R_equivalents 0.1327
_diffrn_reflns_av_sigmaI/netI 0.0517
_diffrn_reflns_limit_h_max 16
_diffrn_reflns_limit_h_min -38
_diffrn_reflns_limit_k_max 30
_diffrn_reflns_limit_k_min -38
_diffrn_reflns_limit_l_max 37
_diffrn_reflns_limit_l_min -38
_diffrn_reflns_number 60003
_diffrn_reflns_theta_full 25.98
_diffrn_reflns_theta_max 25.98
_diffrn_reflns_theta_min 2.07
_exptl_absorpt_coefficient_mu 0.874
_exptl_absorpt_correction_T_max 0.8110
_exptl_absorpt_correction_T_min 0.7794
_exptl_absorpt_correction_type multi-scan
_exptl_absorpt_process_details SADABS
_exptl_crystal_colour blue
_exptl_crystal_density_diffrn 0.787
_exptl_crystal_density_method 'not measured'
_exptl_crystal_description block-like
_exptl_crystal_F_000 7104
_exptl_crystal_size_max 0.30
_exptl_crystal_size_mid 0.30
_exptl_crystal_size_min 0.25
_platon_squeeze_details
;
;
_refine_diff_density_max 1.303
_refine_diff_density_min -2.835
_refine_diff_density_rms 0.117
_refine_ls_extinction_method none
_refine_ls_goodness_of_fit_ref 1.060
_refine_ls_hydrogen_treatment constr
_refine_ls_matrix_type full
_refine_ls_number_parameters 99
_refine_ls_number_reflns 2740
_refine_ls_number_restraints 35
_refine_ls_restrained_S_all 1.064
_refine_ls_R_factor_all 0.1004
_refine_ls_R_factor_gt 0.0841
_refine_ls_shift/su_max 0.001
_refine_ls_shift/su_mean 0.000
_refine_ls_structure_factor_coef Fsqd
_refine_ls_weighting_details 'calc w=1/[\s^2^(Fo^2^)+(0.1254P)^2^+136.5737P] where P=(Fo^2^+2Fc^2^)/3'
_refine_ls_weighting_scheme calc
_refine_ls_wR_factor_gt 0.2162
_refine_ls_wR_factor_ref 0.2265
_reflns_number_gt 2189
_reflns_number_total 2740
_reflns_threshold_expression >2sigma(I)
_cod_data_source_file c1cc11996f.txt
_cod_data_source_block cu2-xsolvent
_cod_original_cell_volume 30095(4)
_cod_original_sg_symbol_H-M Im-3m
_cod_database_code 7106581

loop_
_symmetry_equiv_pos_as_xyz
'x, y, z'
'x, -y, -z'
'-x, -y, z'
'-x, y, -z'
'-y, x, z'
'y, x, -z'
'y, -x, z'
'-y, -x, -z'
'y, z, x'
'-y, -z, x'
'y, -z, -x'
'-y, z, -x'
'-z, y, x'
'-z, -y, -x'
'z, -y, x'
'z, y, -x'
'z, x, y'
'-z, x, -y'
'-z, -x, y'
'z, -x, -y'
'-x, -z, -y'
'-x, z, y'
'x, -z, y'
'x, z, -y'
'x+1/2, y+1/2, z+1/2'
'x+1/2, -y+1/2, -z+1/2'
'-x+1/2, -y+1/2, z+1/2'
'-x+1/2, y+1/2, -z+1/2'
'-y+1/2, x+1/2, z+1/2'
'y+1/2, x+1/2, -z+1/2'
'y+1/2, -x+1/2, z+1/2'
'-y+1/2, -x+1/2, -z+1/2'
'y+1/2, z+1/2, x+1/2'
'-y+1/2, -z+1/2, x+1/2'
'y+1/2, -z+1/2, -x+1/2'
'-y+1/2, z+1/2, -x+1/2'
'-z+1/2, y+1/2, x+1/2'
'-z+1/2, -y+1/2, -x+1/2'
'z+1/2, -y+1/2, x+1/2'
'z+1/2, y+1/2, -x+1/2'
'z+1/2, x+1/2, y+1/2'
'-z+1/2, x+1/2, -y+1/2'
'-z+1/2, -x+1/2, y+1/2'
'z+1/2, -x+1/2, -y+1/2'
'-x+1/2, -z+1/2, -y+1/2'
'-x+1/2, z+1/2, y+1/2'
'x+1/2, -z+1/2, y+1/2'
'x+1/2, z+1/2, -y+1/2'
'-x, -y, -z'
'-x, y, z'
'x, y, -z'
'x, -y, z'
'y, -x, -z'
'-y, -x, z'
'-y, x, -z'
'y, x, z'
'-y, -z, -x'
'y, z, -x'
'-y, z, x'
'y, -z, x'
'z, -y, -x'
'z, y, x'
'-z, y, -x'
'-z, -y, x'
'-z, -x, -y'
'z, -x, y'
'z, x, -y'
'-z, x, y'
'x, z, y'
'x, -z, -y'
'-x, z, -y'
'-x, -z, y'
'-x+1/2, -y+1/2, -z+1/2'
'-x+1/2, y+1/2, z+1/2'
'x+1/2, y+1/2, -z+1/2'
'x+1/2, -y+1/2, z+1/2'
'y+1/2, -x+1/2, -z+1/2'
'-y+1/2, -x+1/2, z+1/2'
'-y+1/2, x+1/2, -z+1/2'
'y+1/2, x+1/2, z+1/2'
'-y+1/2, -z+1/2, -x+1/2'
'y+1/2, z+1/2, -x+1/2'
'-y+1/2, z+1/2, x+1/2'
'y+1/2, -z+1/2, x+1/2'
'z+1/2, -y+1/2, -x+1/2'
'z+1/2, y+1/2, x+1/2'
'-z+1/2, y+1/2, -x+1/2'
'-z+1/2, -y+1/2, x+1/2'
'-z+1/2, -x+1/2, -y+1/2'
'z+1/2, -x+1/2, y+1/2'
'z+1/2, x+1/2, -y+1/2'
'-z+1/2, x+1/2, y+1/2'
'x+1/2, z+1/2, y+1/2'
'x+1/2, -z+1/2, -y+1/2'
'-x+1/2, z+1/2, -y+1/2'
'-x+1/2, -z+1/2, y+1/2'

loop_
_atom_site_label
_atom_site_type_symbol
_atom_site_fract_x
_atom_site_fract_y
_atom_site_fract_z
_atom_site_U_iso_or_equiv
_atom_site_adp_type
_atom_site_occupancy
_atom_site_symmetry_multiplicity
_atom_site_calc_flag
_atom_site_refinement_flags
_atom_site_disorder_assembly
_atom_site_disorder_group
Cu1 Cu 0.68056(2) 0.68056(2) 0.5000 0.0219(3) Uani 1 4 d SU . .
Cu2 Cu 0.74053(2) 0.74053(2) 0.5000 0.0258(3) Uani 1 4 d SU . .
N1 N 1.0000 0.71100(18) 0.71100(18) 0.0354(19) Uani 1 4 d S . .
O1 O 0.71727(12) 0.65410(13) 0.54448(12) 0.0437(10) Uani 1 1 d U . .
O2 O 0.76795(13) 0.70473(13) 0.54415(13) 0.0458(10) Uani 1 1 d U . .
C5 C 0.8393(2) 0.6316(2) 0.6316(2) 0.0438(18) Uani 1 2 d SU . .
C9 C 1.0000 0.6482(2) 0.6482(2) 0.040(2) Uani 1 4 d SU . .
H9A H 1.0000 0.6270 0.6270 0.047 Uiso 1 4 calc SR . .
C2 C 0.7537(2) 0.61242(19) 0.61242(19) 0.0375(17) Uani 1 2 d SU . .
H2A H 0.7254 0.6056 0.6056 0.045 Uiso 1 2 calc SR . .
C8 C 0.9624(2) 0.66409(17) 0.66409(17) 0.0393(17) Uani 1 2 d SU . .
C3 C 0.77488(17) 0.6432(2) 0.59193(17) 0.0446(14) Uani 1 1 d U . .
C7 C 0.9200(2) 0.64915(17) 0.64915(17) 0.0421(18) Uani 1 2 d SU . .
C4 C 0.81842(18) 0.6536(2) 0.6005(2) 0.0457(14) Uani 1 1 d U . .
H4A H 0.8323 0.6752 0.5850 0.055 Uiso 1 1 calc R . .
C10 C 0.9628(3) 0.69533(16) 0.69533(16) 0.0394(17) Uani 1 2 d S . .
H10A H 0.9369 0.7059 0.7059 0.047 Uiso 1 2 calc SR . .
C1 C 0.75142(18) 0.6695(2) 0.5575(3) 0.0557(14) Uani 1 1 d U . .
C6 C 0.8828(3) 0.6417(2) 0.6417(2) 0.049(2) Uani 1 2 d SU . .
O1W O 0.63145(17) 0.63145(17) 0.5000 0.0557(14) Uani 1 4 d SU . .

loop_
_atom_site_aniso_label
_atom_site_aniso_U_11
_atom_site_aniso_U_22
_atom_site_aniso_U_33
_atom_site_aniso_U_23
_atom_site_aniso_U_13
_atom_site_aniso_U_12
Cu1 0.0210(4) 0.0210(4) 0.0237(6) 0.000 0.000 -0.0064(4)
Cu2 0.0255(4) 0.0255(4) 0.0264(6) 0.000 0.000 -0.0115(4)
N1 0.032(4) 0.037(3) 0.037(3) -0.014(4) 0.000 0.000
O1 0.038(2) 0.048(2) 0.045(2) 0.0220(18) -0.0155(17) -0.0081(17)
O2 0.042(2) 0.046(2) 0.049(2) 0.0080(18) -0.0044(18) -0.0066(17)
C5 0.027(3) 0.052(3) 0.052(3) 0.005(4) -0.005(2) -0.005(2)
C9 0.047(4) 0.036(3) 0.036(3) -0.022(3) 0.000 0.000
C2 0.020(3) 0.046(3) 0.046(3) 0.013(3) -0.006(2) -0.006(2)
C8 0.028(4) 0.045(3) 0.045(3) -0.013(3) -0.002(2) -0.002(2)
C3 0.029(3) 0.073(4) 0.031(3) 0.004(2) -0.008(2) -0.013(3)
C7 0.036(4) 0.045(3) 0.045(3) -0.019(4) 0.001(2) 0.001(2)
C4 0.034(3) 0.050(3) 0.054(3) 0.011(3) -0.003(2) -0.011(2)
C10 0.036(4) 0.041(3) 0.041(3) -0.016(3) -0.006(2) -0.006(2)
C1 0.026(2) 0.046(3) 0.095(4) 0.020(3) -0.008(3) -0.0019(19)
C6 0.046(4) 0.050(3) 0.050(3) -0.002(4) -0.010(3) -0.010(3)
O1W 0.026(2) 0.046(3) 0.095(4) 0.020(3) -0.008(3) -0.0019(19)

loop_
_atom_type_symbol
_atom_type_description
_atom_type_scat_dispersion_real
_atom_type_scat_dispersion_imag
_atom_type_scat_source
C C 0.0033 0.0016 'International Tables Vol C Tables 4.2.6.8 and 6.1.1.4'
H H 0.0000 0.0000 'International Tables Vol C Tables 4.2.6.8 and 6.1.1.4'
Cu Cu 0.3201 1.2651 'International Tables Vol C Tables 4.2.6.8 and 6.1.1.4'
N N 0.0061 0.0033 'International Tables Vol C Tables 4.2.6.8 and 6.1.1.4'
O O 0.0106 0.0060 'International Tables Vol C Tables 4.2.6.8 and 6.1.1.4'

loop_
_geom_angle_atom_site_label_1
_geom_angle_atom_site_label_2
_geom_angle_atom_site_label_3
_geom_angle
_geom_angle_site_symmetry_1
_geom_angle_site_symmetry_3
_geom_angle_publ_flag
O1 Cu1 O1 89.5(3) 56 . ?
O1 Cu1 O1 89.0(3) 56 6_556 ?
O1 Cu1 O1 166.9(2) . 6_556 ?
O1 Cu1 O1 166.9(2) 56 51_556 ?
O1 Cu1 O1 89.0(3) . 51_556 ?
O1 Cu1 O1 89.5(3) 6_556 51_556 ?
O1 Cu1 O1W 96.56(11) 56 . ?
O1 Cu1 O1W 96.56(11) . . ?
O1 Cu1 O1W 96.56(11) 6_556 . ?
O1 Cu1 O1W 96.56(11) 51_556 . ?
O1 Cu1 Cu2 83.44(11) 56 . ?
O1 Cu1 Cu2 83.44(11) . . ?
O1 Cu1 Cu2 83.44(11) 6_556 . ?
O1 Cu1 Cu2 83.44(11) 51_556 . ?
O1W Cu1 Cu2 180.0(2) . . ?
O2 Cu2 O2 90.2(2) 51_556 6_556 ?
O2 Cu2 O2 169.2(2) 51_556 56 ?
O2 Cu2 O2 88.8(2) 6_556 56 ?
O2 Cu2 O2 88.8(2) 51_556 . ?
O2 Cu2 O2 169.2(2) 6_556 . ?
O2 Cu2 O2 90.2(2) 56 . ?
O2 Cu2 N1 95.39(12) 51_556 81_666 ?
O2 Cu2 N1 95.39(12) 6_556 81_666 ?
O2 Cu2 N1 95.39(12) 56 81_666 ?
O2 Cu2 N1 95.39(12) . 81_666 ?
O2 Cu2 Cu1 84.61(12) 51_556 . ?
O2 Cu2 Cu1 84.61(12) 6_556 . ?
O2 Cu2 Cu1 84.61(12) 56 . ?
O2 Cu2 Cu1 84.61(12) . . ?
N1 Cu2 Cu1 180.00(5) 81_666 . ?
C10 N1 C10 118.4(9) . 50_755 ?
C10 N1 Cu2 120.8(4) . 85_566 ?
C10 N1 Cu2 120.8(4) 50_755 85_566 ?
C1 O1 Cu1 124.5(4) . . ?
C1 O2 Cu2 122.5(4) . . ?
C4 C5 C4 119.6(7) . 69 ?
C4 C5 C6 120.2(4) . . ?
C4 C5 C6 120.2(4) 69 . ?
C8 C9 C8 118.2(9) 50_755 . ?
C8 C9 H9A 120.9 50_755 . ?
C8 C9 H9A 120.9 . . ?
C3 C2 C3 116.6(7) 69 . ?
C3 C2 H2A 121.7 69 . ?
C3 C2 H2A 121.7 . . ?
C9 C8 C10 120.3(7) . . ?
C9 C8 C7 122.6(7) . . ?
C10 C8 C7 117.1(7) . . ?
C2 C3 C4 123.4(6) . . ?
C2 C3 C1 119.1(5) . . ?
C4 C3 C1 117.5(5) . . ?
C6 C7 C8 169.4(8) . . ?
C5 C4 C3 118.4(6) . . ?
C5 C4 H4A 120.8 . . ?
C3 C4 H4A 120.8 . . ?
N1 C10 C8 121.4(7) . . ?
N1 C10 H10A 119.3 . . ?
C8 C10 H10A 119.3 . . ?
O1 C1 O2 124.9(6) . . ?
O1 C1 C3 115.5(5) . . ?
O2 C1 C3 119.5(5) . . ?
C7 C6 C5 177.6(10) . . ?

loop_
_geom_bond_atom_site_label_1
_geom_bond_atom_site_label_2
_geom_bond_distance
_geom_bond_site_symmetry_2
_geom_bond_publ_flag
Cu1 O1 1.974(3) 56 ?
Cu1 O1 1.974(3) . ?
Cu1 O1 1.974(3) 6_556 ?
Cu1 O1 1.974(3) 51_556 ?
Cu1 O1W 2.160(8) . ?
Cu1 Cu2 2.6384(15) . ?
Cu2 O2 1.963(4) 51_556 ?
Cu2 O2 1.963(4) 6_556 ?
Cu2 O2 1.963(4) 56 ?
Cu2 O2 1.963(4) . ?
Cu2 N1 2.132(8) 81_666 ?
N1 C10 1.346(8) . ?
N1 C10 1.346(8) 50_755 ?
N1 Cu2 2.132(8) 85_566 ?
O1 C1 1.233(7) . ?
O2 C1 1.279(7) . ?
C5 C4 1.353(7) . ?
C5 C4 1.353(7) 69 ?
C5 C6 1.424(11) . ?
C9 C8 1.364(9) 50_755 ?
C9 C8 1.364(9) . ?
C9 H9A 0.9300 . ?
C2 C3 1.324(7) 69 ?
C2 C3 1.324(7) . ?
C2 H2A 0.9300 . ?
C8 C10 1.374(10) . ?
C8 C7 1.474(10) . ?
C3 C4 1.418(7) . ?
C3 C1 1.534(8) . ?
C7 C6 1.201(11) . ?
C4 H4A 0.9300 . ?
C10 H10A 0.9300 . ?

loop_
_geom_torsion_atom_site_label_1
_geom_torsion_atom_site_label_2
_geom_torsion_atom_site_label_3
_geom_torsion_atom_site_label_4
_geom_torsion
_geom_torsion_site_symmetry_1
_geom_torsion_site_symmetry_2
_geom_torsion_site_symmetry_3
_geom_torsion_site_symmetry_4
_geom_torsion_publ_flag
O1 Cu1 Cu2 O2 179.76(18) 56 . . 51_556 ?
O1 Cu1 Cu2 O2 89.53(17) . . . 51_556 ?
O1 Cu1 Cu2 O2 -90.47(17) 6_556 . . 51_556 ?
O1 Cu1 Cu2 O2 -0.24(18) 51_556 . . 51_556 ?
O1W Cu1 Cu2 O2 0(43) . . . 51_556 ?
O1 Cu1 Cu2 O2 -89.53(17) 56 . . 6_556 ?
O1 Cu1 Cu2 O2 -179.76(18) . . . 6_556 ?
O1 Cu1 Cu2 O2 0.24(18) 6_556 . . 6_556 ?
O1 Cu1 Cu2 O2 90.47(17) 51_556 . . 6_556 ?
O1W Cu1 Cu2 O2 0(100) . . . 6_556 ?
O1 Cu1 Cu2 O2 -0.24(18) 56 . . 56 ?
O1 Cu1 Cu2 O2 -90.47(17) . . . 56 ?
O1 Cu1 Cu2 O2 89.53(17) 6_556 . . 56 ?
O1 Cu1 Cu2 O2 179.76(18) 51_556 . . 56 ?
O1W Cu1 Cu2 O2 0(100) . . . 56 ?
O1 Cu1 Cu2 O2 90.47(17) 56 . . . ?
O1 Cu1 Cu2 O2 0.24(18) . . . . ?
O1 Cu1 Cu2 O2 -179.76(18) 6_556 . . . ?
O1 Cu1 Cu2 O2 -89.53(17) 51_556 . . . ?
O1W Cu1 Cu2 O2 0(43) . . . . ?
O1 Cu1 Cu2 N1 0.0 56 . . 81_666 ?
O1 Cu1 Cu2 N1 0.0 . . . 81_666 ?
O1 Cu1 Cu2 N1 0.0 6_556 . . 81_666 ?
O1 Cu1 Cu2 N1 0.0 51_556 . . 81_666 ?
O1W Cu1 Cu2 N1 0(49) . . . 81_666 ?
O1 Cu1 O1 C1 -83.7(6) 56 . . . ?
O1 Cu1 O1 C1 -0.3(6) 6_556 . . . ?
O1 Cu1 O1 C1 83.3(6) 51_556 . . . ?
O1W Cu1 O1 C1 179.7(6) . . . . ?
Cu2 Cu1 O1 C1 -0.3(6) . . . . ?
O2 Cu2 O2 C1 -85.0(5) 51_556 . . . ?
O2 Cu2 O2 C1 -0.3(5) 6_556 . . . ?
O2 Cu2 O2 C1 84.2(5) 56 . . . ?
N1 Cu2 O2 C1 179.7(5) 81_666 . . . ?
Cu1 Cu2 O2 C1 -0.3(5) . . . . ?
C8 C9 C8 C10 0.000(4) 50_755 . . . ?
C8 C9 C8 C7 180.000(1) 50_755 . . . ?
C3 C2 C3 C4 2.1(13) 69 . . . ?
C3 C2 C3 C1 -177.1(5) 69 . . . ?
C9 C8 C7 C6 180.00(15) . . . . ?
C10 C8 C7 C6 0.000(9) . . . . ?
C4 C5 C4 C3 -0.2(13) 69 . . . ?
C6 C5 C4 C3 -178.8(7) . . . . ?
C2 C3 C4 C5 -1.0(11) . . . . ?
C1 C3 C4 C5 178.2(7) . . . . ?
C10 N1 C10 C8 0.000(2) 50_755 . . . ?
Cu2 N1 C10 C8 180.000(1) 85_566 . . . ?
C9 C8 C10 N1 0.000(3) . . . . ?
C7 C8 C10 N1 180.000(1) . . . . ?
Cu1 O1 C1 O2 0.1(11) . . . . ?
Cu1 O1 C1 C3 -179.4(4) . . . . ?
Cu2 O2 C1 O1 0.2(10) . . . . ?
Cu2 O2 C1 C3 179.7(4) . . . . ?
C2 C3 C1 O1 -15.5(10) . . . . ?
C4 C3 C1 O1 165.3(6) . . . . ?
C2 C3 C1 O2 165.0(7) . . . . ?
C4 C3 C1 O2 -14.2(10) . . . . ?
C8 C7 C6 C5 180(4) . . . . ?
C4 C5 C6 C7 -90.7(7) . . . . ?
C4 C5 C6 C7 90.7(8) 69 . . . ?

loop_
_platon_squeeze_void_nr
_platon_squeeze_void_average_x
_platon_squeeze_void_average_y
_platon_squeeze_void_average_z
_platon_squeeze_void_volume
_platon_squeeze_void_count_electrons
1 -0.004 -0.030 -0.005 19885.3 3953.1
